data_7201300
loop_
_publ_author_name
'Aguiar, Pedro M.'
'Katz, Michael J.'
'Leznoff, Daniel B.'
'Kroeker, Scott'

_publ_section_title
;
 Natural abundance 13C and 15N solid-state NMR analysis of paramagnetic
 transition-metal cyanide coordination polymers
;
_journal_issue 32
_journal_name_full 'Physical Chemistry Chemical Physics'
_journal_page_first 6925
_journal_page_last 6934
_journal_paper_doi 10.1039/b907747b
_journal_volume 11
_journal_year 2009
_chemical_formula_moiety 'C8 H16 Au2 N8 Zn1'
_chemical_formula_sum 'C8 H16 Au2 N8 Zn'
_chemical_formula_weight 683.59
_chemical_name_systematic ?
_space_group_IT_number 12
_symmetry_cell_setting monoclinic
_symmetry_space_group_name_Hall '-C 2y'
_symmetry_space_group_name_H-M 'C 1 2/m 1'
_atom_sites_solution_hydrogens geom
_atom_sites_solution_primary direct
_cell_angle_alpha 90
_cell_angle_beta 119.508(8)
_cell_angle_gamma 90
_cell_formula_units_Z 2
_cell_length_a 10.516(3)
_cell_length_b 13.2522(19)
_cell_length_c 6.4403(11)
_cell_measurement_reflns_used 618
_cell_measurement_temperature 293.1500
_cell_measurement_theta_max 71.5862
_cell_measurement_theta_min 5.8756
_cell_volume 781.1(3)
_computing_cell_refinement
; 
'CrystalClear (Rigaku/MSC Inc., 2005)'
;
_computing_data_collection
; 
'CrystalClear (Rigaku/MSC Inc., 2005)'
;
_computing_data_reduction
; 
'CrystalClear (Rigaku/MSC Inc., 2005)'
;
_computing_structure_refinement
;
CRYSTALS (Betteridge et al., 2003) 
;
_computing_structure_solution
; 
SIR92 (Altomare et al, 1994) 
;
_diffrn_ambient_temperature 293.1500
_diffrn_detector_area_resol_mean 10.0000
_diffrn_measured_fraction_theta_full 0.997
_diffrn_measured_fraction_theta_max 0.935
_diffrn_measurement_details
;
scan:
    Number of images: 17
               Slice: 0.0000 - 170.0000
         Image width: 10.0000
            Exp time: 600.0000
       Rotation axis: Omega
               Omega: 0.0000
                 Chi: 0.0000
                 Phi: 0.0000
                 XTD: 127.4000
              2theta: -0.0012
scan:
    Number of images: 17
               Slice: 0.0000 - 170.0000
         Image width: 10.0000
            Exp time: 600.0000
       Rotation axis: Omega
               Omega: 0.0000
                 Chi: 45.0000
                 Phi: 90.0000
                 XTD: 127.4000
              2theta: -0.0012
scan:
    Number of images: 14
               Slice: 0.0000 - 144.0000
         Image width: 10.0000
            Exp time: 600.0000
       Rotation axis: Omega
               Omega: 0.0000
                 Chi: 54.0000
                 Phi: 180.0000
                 XTD: 127.4000
              2theta: -0.0012
scan:
    Number of images: 8
               Slice: 0.0000 - 80.0000
         Image width: 10.0000
            Exp time: 600.0000
       Rotation axis: Omega
               Omega: 0.0000
                 Chi: 0.0000
                 Phi: 90.0000
                 XTD: 127.4000
              2theta: -0.0012
scan:
    Number of images: 6
               Slice: 65.0000 - 130.0000
         Image width: 10.0000
            Exp time: 600.0000
       Rotation axis: Omega
               Omega: 0.0000
                 Chi: 36.0000
                 Phi: 90.0000
                 XTD: 127.4000
              2theta: -0.0012
scan:
    Number of images: 18
               Slice: 0.0000 - 184.0000
         Image width: 10.0000
            Exp time: 600.0000
       Rotation axis: Omega
               Omega: 0.0000
                 Chi: 54.0000
                 Phi: 90.0000
                 XTD: 127.4000
              2theta: -0.0012

;
_diffrn_measurement_device_details
;
Crystal Goniometer
;
_diffrn_measurement_device_type
;
RAXIS conversion
;
_diffrn_measurement_method dtprofit.ref
_diffrn_orient_matrix_type d*Trek
_diffrn_orient_matrix_UB_11 -0.0892
_diffrn_orient_matrix_UB_12 -0.0591
_diffrn_orient_matrix_UB_13 0.0223
_diffrn_orient_matrix_UB_21 -0.0222
_diffrn_orient_matrix_UB_22 0.0063
_diffrn_orient_matrix_UB_23 -0.0719
_diffrn_orient_matrix_UB_31 0.0056
_diffrn_orient_matrix_UB_32 -0.1775
_diffrn_orient_matrix_UB_33 -0.0173
_diffrn_radiation_detector RX
_diffrn_radiation_monochromator 'Graphite Monochromator'
_diffrn_radiation_source 'Sealed Tube'
_diffrn_radiation_type 'Cu K\a'
_diffrn_radiation_wavelength 1.5418
_diffrn_reflns_av_R_equivalents 0.105
_diffrn_reflns_limit_h_max 7
_diffrn_reflns_limit_h_min -12
_diffrn_reflns_limit_k_max 16
_diffrn_reflns_limit_k_min -15
_diffrn_reflns_limit_l_max 7
_diffrn_reflns_limit_l_min -7
_diffrn_reflns_number 4033
_diffrn_reflns_reduction_process 'Lp corrections applied'
_diffrn_reflns_theta_full 42.391
_diffrn_reflns_theta_max 71.849
_diffrn_reflns_theta_min 5.876
_diffrn_source_current 42.0000
_diffrn_source_power 1.9320
_diffrn_source_voltage 46.0000
_exptl_absorpt_coefficient_mu 36.412
_exptl_absorpt_correction_T_max 0.4010
_exptl_absorpt_correction_T_min 0.0635
_exptl_absorpt_correction_type numerical
_exptl_crystal_colour yellow
_exptl_crystal_density_diffrn 2.906
_exptl_crystal_description 'needle '
_exptl_crystal_F_000 616
_exptl_crystal_size_max 0.4
_exptl_crystal_size_mid 0.03
_exptl_crystal_size_min 0.02
_refine_diff_density_max 2.70
_refine_diff_density_min -2.80
_refine_ls_extinction_coef 27(2)
_refine_ls_extinction_method 'Larson (1970), Equation 22'
_refine_ls_goodness_of_fit_ref 1.0244
_refine_ls_hydrogen_treatment constr
_refine_ls_matrix_type full
_refine_ls_number_parameters 56
_refine_ls_number_reflns 590
_refine_ls_number_restraints 0
_refine_ls_R_factor_all 0.0501
_refine_ls_R_factor_gt 0.0432
_refine_ls_shift/su_max 0.000027
_refine_ls_structure_factor_coef F
_refine_ls_weighting_details
;
Method= Modified Sheldrick 
w=1/[\s^2^(F^2^) + ( 0.01P)^2^ + 0.00P] 
,where P=(max(Fo^2^,0) + 2Fc^2^)/3 
;
_refine_ls_weighting_scheme calc
_refine_ls_wR_factor_all 0.1232
_refine_ls_wR_factor_gt 0.0652
_refine_ls_wR_factor_ref 0.0594
_reflns_limit_h_max 11
_reflns_limit_h_min -12
_reflns_limit_k_max 16
_reflns_limit_k_min 0
_reflns_limit_l_max 7
_reflns_limit_l_min 0
_reflns_number_gt 649
_reflns_number_total 751
_reflns_threshold_expression I>2.0\s(I)
_oxford_diffrn_Wilson_B_factor 2.88
_oxford_diffrn_Wilson_scale 1.31
_oxford_refine_ls_r_factor_ref 0.0410
_oxford_refine_ls_scale 1.170(13)
_oxford_reflns_number_all 747
_oxford_reflns_threshold_expression_ref I>3.0\s(I)
_cod_data_source_file b907747b.cif
_cod_data_source_block Zn(en)2[Au(CN)2]2
_cod_depositor_comments
;
The following automatic conversions were performed:
'_symmetry_cell_setting' value 'Monoclinic' changed to 'monoclinic'
according to '/home/saulius/struct/CIF-dictionaries/cif_core.dic'
dictionary named 'cif_core.dic' version 2.4.1 from
2010-06-29.

'_exptl_absorpt_correction_type' value 'Numerical' changed to
'numerical' according to
'/home/saulius/struct/CIF-dictionaries/cif_core.dic' dictionary named
'cif_core.dic' version 2.4.1 from 2010-06-29.

Automatic conversion script
Id: cif_fix_enum 1527 2010-12-29 10:47:43Z saulius 
;
_cod_original_sg_symbol_H-M 'C 1 2/m 1 '
_cod_original_formula_sum 'C8 H16 Au2 N8 Zn1'
_cod_database_code 7201300
_diffrn_number_total 751
_diffrn_reflns_av_sigmai/deti 0.1266

loop_
_symmetry_equiv_pos_as_xyz
x,y,z
-x,-y,-z
x+1/2,y+1/2,z
-x+1/2,-y+1/2,-z
-x,y,-z
x,-y,z
-x+1/2,y+1/2,-z
x+1/2,-y+1/2,z

loop_
_atom_site_label
_atom_site_type_symbol
_atom_site_fract_x
_atom_site_fract_y
_atom_site_fract_z
_atom_site_U_iso_or_equiv
_atom_site_occupancy
_atom_site_adp_type
_atom_site_refinement_flags_posn
_atom_site_refinement_flags_adp
_atom_site_refinement_flags_occupancy
_atom_site_disorder_assembly
_atom_site_disorder_group
_oxford_atom_site_special_shape
_atom_site_attached_hydrogens
Au1 Au 1.0000 0.0000 1.5000 0.0401 1.0000 Uani S T . . . . .
Au2 Au 1.0000 0.0000 1.0000 0.0482 1.0000 Uani S T . . . . .
Zn1 Zn 0.5000 0.0000 1.5000 0.0543 1.0000 Uani S T . . . . .
N1 N 0.6710(16) 0.0000 1.363(3) 0.0661 1.0000 Uani S T . . . . .
N2 N 1.0000 0.2365(12) 1.0000 0.0777 1.0000 Uani S T . . . . .
N3 N 0.6163(10) 0.1213(7) 1.7359(18) 0.0560 1.0000 Uani . . . . . . .
C1 C 0.7874(14) 0.0000 1.400(2) 0.0463 1.0000 Uani S T . . . . .
C2 C 1.0000 0.1514(15) 1.0000 0.0614 1.0000 Uani S T . . . . .
C3 C 0.5818(16) 0.2126(10) 1.586(3) 0.0701 1.0000 Uani . . . . . . .
H33 H 0.6085 0.2714 1.6831 0.12(5) 1.0000 Uiso R . . . . . .
H34 H 0.6339 0.2109 1.5005 0.12(5) 1.0000 Uiso R . . . . . .
H31 H 0.5861 0.1295 1.8435 0.05(2) 1.0000 Uiso R . . . . . .
H32 H 0.7130 0.1087 1.8123 0.05(2) 1.0000 Uiso R . . . . . .

loop_
_atom_site_aniso_label
_atom_site_aniso_U_11
_atom_site_aniso_U_22
_atom_site_aniso_U_33
_atom_site_aniso_U_23
_atom_site_aniso_U_13
_atom_site_aniso_U_12
Au1 0.0361(7) 0.0445(7) 0.0446(7) 0.0000 0.0238(5) 0.0000
Au2 0.0389(7) 0.0634(8) 0.0410(7) 0.0000 0.0186(5) 0.0000
Zn1 0.0509(18) 0.0453(16) 0.0546(18) 0.0000 0.0167(14) 0.0000
N1 0.046(8) 0.062(8) 0.091(11) 0.0000 0.034(8) 0.0000
N2 0.102(15) 0.057(11) 0.085(13) 0.0000 0.055(12) 0.0000
N3 0.051(5) 0.059(5) 0.060(5) -0.009(4) 0.029(4) -0.009(4)
C1 0.032(8) 0.058(8) 0.047(8) 0.0000 0.018(6) 0.0000
C2 0.059(10) 0.087(13) 0.046(9) 0.0000 0.032(8) 0.0000
C3 0.074(8) 0.055(6) 0.096(11) -0.010(7) 0.054(8) -0.008(6)

loop_
_atom_type_symbol
_atom_type_scat_dispersion_real
_atom_type_scat_dispersion_imag
_atom_type_scat_Cromer_Mann_a1
_atom_type_scat_Cromer_Mann_b1
_atom_type_scat_Cromer_Mann_a2
_atom_type_scat_Cromer_Mann_b2
_atom_type_scat_Cromer_Mann_a3
_atom_type_scat_Cromer_Mann_b3
_atom_type_scat_Cromer_Mann_a4
_atom_type_scat_Cromer_Mann_b4
_atom_type_scat_Cromer_Mann_c
_atom_type_scat_source
C 0.0181 0.0091 2.3100 20.8439 1.0200 10.2075 1.5886 0.5687 0.8650 51.6512 0.2156 'International Tables Vol C 4.2.6.8 and 6.1.1.4'
H 0.0000 0.0000 0.4930 10.5109 0.3229 26.1257 0.1402 3.1424 0.0408 57.7998 0.0030 'International Tables Vol C 4.2.6.8 and 6.1.1.4'
Au -4.4197 7.2980 16.8819 0.4611 18.5913 8.6216 25.5582 1.4826 5.8600 36.3956 12.0658 'International Tables Vol C 4.2.6.8 and 6.1.1.4'
N 0.0311 0.0180 12.2126 0.0057 3.1322 9.8933 2.0125 28.9975 1.1663 0.5826 -11.5290 'International Tables Vol C 4.2.6.8 and 6.1.1.4'
Zn -1.5491 0.6778 14.0743 3.2655 7.0318 0.2333 5.1652 10.3163 2.4100 58.7097 1.3041 'International Tables Vol C 4.2.6.8 and 6.1.1.4'

loop_
_geom_angle_atom_site_label_1
_geom_angle_site_symmetry_1
_geom_angle_atom_site_label_2
_geom_angle_site_symmetry_2
_geom_angle_atom_site_label_3
_geom_angle_site_symmetry_3
_geom_angle
_geom_angle_publ_flag
Au2 1_556 Au1 . C1 2_758 103.2(4) yes
Au2 1_556 Au1 . Au2 . 179.996 yes
C1 2_758 Au1 . Au2 . 76.8(4) yes
Au2 1_556 Au1 . C1 . 76.8(4) yes
C1 2_758 Au1 . C1 . 179.994 yes
Au2 . Au1 . C1 . 103.2(4) yes
Au1 1_554 Au2 . Au1 . 179.996 yes
Au1 1_554 Au2 . C2 2_757 90.000(13) yes
Au1 . Au2 . C2 2_757 90.000(13) yes
Au1 1_554 Au2 . C2 . 90.000(13) yes
Au1 . Au2 . C2 . 90.000(13) yes
C2 2_757 Au2 . C2 . 179.994 yes
N1 2_658 Zn1 . N3 2_658 89.5(4) yes
N1 2_658 Zn1 . N3 5_658 89.5(4) yes
N3 2_658 Zn1 . N3 5_658 97.7(5) yes
N1 2_658 Zn1 . N3 6_555 90.5(4) yes
N3 2_658 Zn1 . N3 6_555 82.3(5) yes
N3 5_658 Zn1 . N3 6_555 179.995 yes
N1 2_658 Zn1 . N1 . 179.995 yes
N3 2_658 Zn1 . N1 . 90.5(4) yes
N3 5_658 Zn1 . N1 . 90.5(4) yes
N3 6_555 Zn1 . N1 . 89.5(4) yes
N1 2_658 Zn1 . N3 . 90.5(4) yes
N3 2_658 Zn1 . N3 . 179.995 yes
N3 5_658 Zn1 . N3 . 82.3(5) yes
N3 6_555 Zn1 . N3 . 97.7(5) yes
N1 . Zn1 . N3 . 89.5(4) yes
Zn1 . N1 . C1 . 150.4(14) yes
Zn1 . N3 . C3 . 106.4(8) yes
Zn1 . N3 . H31 . 110.1 no
C3 . N3 . H31 . 109.7 no
Zn1 . N3 . H32 . 110.3 no
C3 . N3 . H32 . 110.9 no
H31 . N3 . H32 . 109.5 no
Au1 . C1 . N1 . 174.3(14) yes
Au2 . C2 . N2 . 179.990 yes
C3 5_658 C3 . N3 . 107.6(10) yes
C3 5_658 C3 . H33 . 110.0 no
N3 . C3 . H33 . 110.2 no
C3 5_658 C3 . H34 . 110.2 no
N3 . C3 . H34 . 109.4 no
H33 . C3 . H34 . 109.5 no

loop_
_geom_bond_atom_site_label_1
_geom_bond_site_symmetry_1
_geom_bond_atom_site_label_2
_geom_bond_site_symmetry_2
_geom_bond_distance
_geom_bond_publ_flag
Au1 . Au2 1_556 3.2201(6) yes
Au1 . C1 2_758 1.999(14) yes
Au1 . Au2 . 3.2201(6) yes
Au1 . C1 . 1.999(14) yes
Au2 . C2 2_757 2.006(19) yes
Au2 . C2 . 2.006(19) yes
Zn1 . N1 2_658 2.362(17) yes
Zn1 . N3 2_658 2.135(9) yes
Zn1 . N3 5_658 2.135(9) yes
Zn1 . N3 6_555 2.135(9) yes
Zn1 . N1 . 2.362(17) yes
Zn1 . N3 . 2.135(9) yes
N1 . C1 . 1.13(2) yes
N2 . C2 . 1.13(2) yes
N3 . C3 . 1.477(17) yes
N3 . H31 . 0.900 no
N3 . H32 . 0.900 no
C3 . C3 5_658 1.52(3) yes
C3 . H33 . 0.950 no
C3 . H34 . 0.950 no

loop_
_geom_hbond_atom_site_label_D
_geom_hbond_site_symmetry_D
_geom_hbond_atom_site_label_H
_geom_hbond_site_symmetry_H
_geom_hbond_atom_site_label_A
_geom_hbond_site_symmetry_A
_geom_hbond_angle_DHA
_geom_hbond_distance_DH
_geom_hbond_distance_HA
_geom_hbond_distance_DA
_geom_hbond_publ_flag
N3 . H31 . N2 4_658 139 0.90 2.43 3.161(16) yes
